data_8100438
loop_
_publ_author_name
'Hu, Mao-Lin'
'Xiao, Hong-Ping'
'Li, Xin-Hua'

_publ_section_title
;
Crystal structure of di(\m-3,5-dinitrobenzoato-O,O')di(\m-3,5-
dinitrobenzoato-O,O:O')di(3,5-dinitrobenzoato-O,O')di(1,10-phenanthroline-
N,N')diterbium(III), Tb~2~(C~12~H~8~N~2~)~2~(C~7~H~3~N~2~O~6~)~6~
;
_journal_issue 4
_journal_name_full 'Zeitschrift f\"ur Kristallographie - New Crystal Structures'
_journal_page_first 491
_journal_page_last 493
_journal_volume 218
_journal_year 2003
_chemical_formula_moiety Tb2(C12H8N2)2(C7H3N2O6)6
_chemical_formula_structural 'Tb2 (C12 H8 N2)2 (C7 H3 N2 O6)6'
_chemical_formula_sum 'C66 H34 N16 O36 Tb2'
_chemical_formula_weight 1944.94
_space_group_IT_number 2
_symmetry_cell_setting triclinic
_symmetry_space_group_name_Hall '-P 1'
_symmetry_space_group_name_H-M 'P -1'
_cell_angle_alpha 104.086(7)
_cell_angle_beta 113.774(7)
_cell_angle_gamma 100.425(7)
_cell_formula_units_Z 1
_cell_length_a 12.027(7)
_cell_length_b 12.908(7)
_cell_length_c 13.210(7)
_cell_measurement_temperature 298(2)
_cell_volume 1728.1(16)
_diffrn_ambient_temperature 298(2)
_exptl_crystal_density_diffrn 1.869
_cod_database_code 8100438

loop_
_symmetry_equiv_pos_as_xyz
'x, y, z'
'-x, -y, -z'

loop_
_atom_site_label
_atom_site_type_symbol
_atom_site_fract_x
_atom_site_fract_y
_atom_site_fract_z
_atom_site_U_iso_or_equiv
_atom_site_adp_type
_atom_site_occupancy
_atom_site_symmetry_multiplicity
_atom_site_calc_flag
_atom_site_refinement_flags
_atom_site_disorder_assembly
_atom_site_disorder_group
Tb1 Tb 0.127500(11) 0.051305(10) 0.175722(11) 0.02297(4) Uani 1 2 d . . .
N1 N -0.4086(3) -0.4040(2) 0.1244(2) 0.0544(7) Uani 1 2 d . . .
N2 N -0.5822(2) -0.1420(2) -0.0578(2) 0.0515(7) Uani 1 2 d . . .
N3 N 0.5414(3) 0.6427(2) 0.4074(2) 0.0464(6) Uani 1 2 d . . .
N4 N 0.7928(2) 0.4013(3) 0.3439(2) 0.0525(7) Uani 1 2 d . . .
N5 N -0.2133(2) 0.4817(2) -0.0879(2) 0.0427(6) Uani 1 2 d . . .
N6 N 0.0975(3) 0.5703(2) 0.3244(2) 0.0503(7) Uani 1 2 d . . .
N7 N 0.1129(2) 0.11098(18) 0.36946(19) 0.0338(5) Uani 1 2 d . . .
N8 N 0.25397(19) -0.01932(17) 0.33101(18) 0.0299(5) Uani 1 2 d . . .
O1 O -0.03541(17) -0.09547(15) 0.17221(15) 0.0366(4) Uani 1 2 d . . .
O2 O -0.11332(17) -0.08510(15) -0.00512(16) 0.0339(4) Uani 1 2 d . . .
O3 O -0.3180(3) -0.4376(2) 0.1631(2) 0.0759(8) Uani 1 2 d . . .
O4 O -0.5134(2) -0.4457(2) 0.1147(2) 0.0718(7) Uani 1 2 d . . .
O5 O -0.6687(3) -0.1617(3) -0.0345(3) 0.1028(11) Uani 1 2 d . . .
O6 O -0.5764(2) -0.08611(19) -0.11793(19) 0.0542(6) Uani 1 2 d . . .
O7 O 0.35666(16) 0.13346(14) 0.23359(16) 0.0345(4) Uani 1 2 d . . .
O8 O 0.25157(18) 0.24697(15) 0.27392(17) 0.0419(5) Uani 1 2 d . . .
O9 O 0.4650(2) 0.65540(18) 0.44451(19) 0.0568(6) Uani 1 2 d . . .
O10 O 0.6082(2) 0.71772(19) 0.3961(3) 0.0803(8) Uani 1 2 d . . .
O11 O 0.8792(2) 0.4858(2) 0.3741(2) 0.0745(7) Uani 1 2 d . . .
O12 O 0.8005(3) 0.3078(2) 0.3166(3) 0.1013(11) Uani 1 2 d . . .
O13 O -0.02196(16) 0.14817(14) 0.13172(15) 0.0325(4) Uani 1 2 d . . .
O14 O -0.13989(17) 0.11327(15) -0.06130(15) 0.0326(4) Uani 1 2 d . . .
O15 O -0.2788(2) 0.4120(2) -0.1859(2) 0.0665(7) Uani 1 2 d . . .
O16 O -0.2035(2) 0.58111(18) -0.0646(2) 0.0616(6) Uani 1 2 d . . .
O17 O 0.0902(3) 0.6655(2) 0.3442(2) 0.0748(7) Uani 1 2 d . . .
O18 O 0.1689(2) 0.5393(2) 0.3969(2) 0.0745(7) Uani 1 2 d . . .
C1 C -0.1266(2) -0.1154(2) 0.0739(2) 0.0272(5) Uani 1 2 d . . .
C2 C -0.2585(2) -0.1738(2) 0.0524(2) 0.0276(5) Uani 1 2 d . . .
C3 C -0.2738(3) -0.2592(2) 0.0966(2) 0.0323(6) Uani 1 2 d . . .
C4 C -0.3927(3) -0.3081(2) 0.0833(2) 0.0383(7) Uani 1 2 d . . .
C5 C -0.4943(3) -0.2710(3) 0.0349(3) 0.0450(8) Uani 1 2 d . . .
C6 C -0.4759(3) -0.1861(2) -0.0079(2) 0.0397(7) Uani 1 2 d . . .
C7 C -0.3600(3) -0.1378(2) -0.0023(2) 0.0306(6) Uani 1 2 d . . .
C8 C 0.3503(2) 0.2303(2) 0.2693(2) 0.0300(6) Uani 1 2 d . . .
C9 C 0.4608(2) 0.3319(2) 0.3060(2) 0.0286(5) Uani 1 2 d . . .
C10 C 0.4505(3) 0.4386(2) 0.3397(2) 0.0316(6) Uani 1 2 d . . .
C11 C 0.5529(3) 0.5298(2) 0.3730(2) 0.0337(6) Uani 1 2 d . . .
C12 C 0.6662(3) 0.5206(3) 0.3757(3) 0.0393(7) Uani 1 2 d . . .
C13 C 0.6730(3) 0.4146(2) 0.3419(2) 0.0356(6) Uani 1 2 d . . .
C14 C 0.5731(3) 0.3185(2) 0.3069(2) 0.0338(6) Uani 1 2 d . . .
C15 C -0.0800(2) 0.1757(2) 0.0447(2) 0.0267(5) Uani 1 2 d . . .
C16 C -0.0741(2) 0.2972(2) 0.0715(2) 0.0285(5) Uani 1 2 d . . .
C17 C -0.1461(3) 0.3329(2) -0.0171(2) 0.0316(6) Uani 1 2 d . . .
C18 C -0.1387(3) 0.4451(2) 0.0083(2) 0.0345(6) Uani 1 2 d . . .
C19 C -0.0607(3) 0.5237(3) 0.1190(3) 0.0373(7) Uani 1 2 d . . .
C20 C 0.0111(3) 0.4864(2) 0.2055(2) 0.0363(6) Uani 1 2 d . . .
C21 C 0.0069(3) 0.3760(2) 0.1841(2) 0.0347(6) Uani 1 2 d . . .
C22 C 0.0492(3) 0.1798(3) 0.3920(3) 0.0415(7) Uani 1 2 d . . .
C23 C 0.0342(3) 0.2055(3) 0.4934(3) 0.0515(8) Uani 1 2 d . . .
C24 C 0.0880(3) 0.1579(3) 0.5756(3) 0.0534(9) Uani 1 2 d . . .
C25 C 0.1595(3) 0.0879(2) 0.5573(2) 0.0441(7) Uani 1 2 d . . .
C26 C 0.1692(3) 0.0664(2) 0.4525(2) 0.0330(6) Uani 1 2 d . . .
C27 C 0.2432(3) -0.0044(2) 0.4316(2) 0.0341(6) Uani 1 2 d . . .
C28 C 0.3029(3) -0.0519(2) 0.5156(3) 0.0464(8) Uani 1 2 d . . .
C29 C 0.3746(3) -0.1190(3) 0.4913(3) 0.0552(9) Uani 1 2 d . . .
C30 C 0.3871(3) -0.1341(3) 0.3910(3) 0.0497(8) Uani 1 2 d . . .
C31 C 0.3277(3) -0.0803(2) 0.3147(3) 0.0390(7) Uani 1 2 d . . .
C32 C 0.2199(4) 0.0364(3) 0.6392(3) 0.0590(10) Uani 1 2 d . . .
C33 C 0.2881(4) -0.0298(3) 0.6196(3) 0.0619(11) Uani 1 2 d . . .
H1 H -0.201(3) -0.286(2) 0.133(2) 0.056(9) Uiso 1 2 d . . .
H2 H -0.561(3) -0.301(2) 0.031(2) 0.044(9) Uiso 1 2 d . . .
H3 H -0.352(3) -0.086(2) -0.026(2) 0.038(8) Uiso 1 2 d . . .
H4 H 0.372(2) 0.443(2) 0.332(2) 0.035(7) Uiso 1 2 d . . .
H5 H 0.728(2) 0.579(2) 0.393(2) 0.027(7) Uiso 1 2 d . . .
H6 H 0.583(3) 0.249(2) 0.292(2) 0.050(9) Uiso 1 2 d . . .
H7 H -0.195(3) 0.289(2) -0.083(2) 0.044(9) Uiso 1 2 d . . .
H8 H -0.061(3) 0.592(2) 0.132(2) 0.045(9) Uiso 1 2 d . . .
H9 H 0.056(3) 0.346(2) 0.239(2) 0.049(8) Uiso 1 2 d . . .
H10 H 0.017(3) 0.209(2) 0.338(2) 0.037(8) Uiso 1 2 d . . .
H11 H -0.020(3) 0.257(2) 0.503(2) 0.043(8) Uiso 1 2 d . . .
H12 H 0.081(3) 0.176(3) 0.651(3) 0.073(11) Uiso 1 2 d . . .
H13 H 0.413(4) -0.160(3) 0.539(3) 0.103(14) Uiso 1 2 d . . .
H14 H 0.441(3) -0.178(3) 0.367(3) 0.062(10) Uiso 1 2 d . . .
H15 H 0.339(3) -0.084(3) 0.244(3) 0.070(11) Uiso 1 2 d . . .
H16 H 0.202(3) 0.043(3) 0.703(3) 0.085(12) Uiso 1 2 d . . .
H17 H 0.324(4) -0.050(3) 0.668(3) 0.083(14) Uiso 1 2 d . . .

loop_
_atom_site_aniso_label
_atom_site_aniso_U_11
_atom_site_aniso_U_22
_atom_site_aniso_U_33
_atom_site_aniso_U_23
_atom_site_aniso_U_13
_atom_site_aniso_U_12
Tb1 0.02174(6) 0.02529(6) 0.02391(7) 0.01016(5) 0.01122(5) 0.00855(5)
N1 0.059(2) 0.0505(17) 0.0537(18) 0.0212(14) 0.0327(16) -0.0020(15)
N2 0.0325(15) 0.0635(19) 0.0593(18) 0.0203(15) 0.0225(14) 0.0161(14)
N3 0.0437(16) 0.0343(14) 0.0454(16) 0.0133(12) 0.0075(13) 0.0099(13)
N4 0.0331(15) 0.0594(19) 0.0597(18) 0.0116(15) 0.0250(14) 0.0079(14)
N5 0.0469(16) 0.0462(16) 0.0466(16) 0.0213(13) 0.0253(13) 0.0256(13)
N6 0.0496(17) 0.0491(17) 0.0364(15) -0.0015(13) 0.0210(13) 0.0012(14)
N7 0.0381(13) 0.0321(12) 0.0314(12) 0.0090(10) 0.0188(11) 0.0084(11)
N8 0.0293(12) 0.0294(12) 0.0269(12) 0.0114(9) 0.0090(10) 0.0085(10)
O1 0.0294(11) 0.0446(11) 0.0291(10) 0.0147(9) 0.0105(9) 0.0022(9)
O2 0.0370(11) 0.0406(11) 0.0373(11) 0.0214(9) 0.0243(9) 0.0147(9)
O3 0.078(2) 0.0784(19) 0.098(2) 0.0634(17) 0.0475(17) 0.0241(16)
O4 0.0657(17) 0.0727(17) 0.0752(18) 0.0329(14) 0.0405(15) -0.0092(14)
O5 0.0514(18) 0.143(3) 0.164(3) 0.083(3) 0.072(2) 0.0484(19)
O6 0.0471(14) 0.0660(16) 0.0484(14) 0.0154(12) 0.0189(11) 0.0298(12)
O7 0.0309(10) 0.0283(10) 0.0438(11) 0.0123(9) 0.0177(9) 0.0080(8)
O8 0.0339(11) 0.0323(11) 0.0574(13) 0.0066(9) 0.0270(10) 0.0048(9)
O9 0.0772(18) 0.0459(13) 0.0487(14) 0.0172(11) 0.0257(13) 0.0305(13)
O10 0.0648(18) 0.0346(13) 0.137(2) 0.0326(15) 0.0444(17) 0.0089(13)
O11 0.0406(15) 0.0843(19) 0.093(2) 0.0236(16) 0.0377(14) 0.0036(14)
O12 0.0550(18) 0.072(2) 0.162(3) 0.0004(19) 0.061(2) 0.0194(16)
O13 0.0313(10) 0.0397(11) 0.0303(10) 0.0135(8) 0.0138(8) 0.0194(9)
O14 0.0345(11) 0.0353(10) 0.0270(10) 0.0083(8) 0.0120(8) 0.0179(9)
O15 0.0763(18) 0.0580(15) 0.0407(14) 0.0160(12) 0.0035(12) 0.0261(13)
O16 0.0883(19) 0.0430(13) 0.0673(16) 0.0279(12) 0.0390(14) 0.0340(13)
O17 0.092(2) 0.0453(15) 0.0634(17) -0.0081(12) 0.0345(15) 0.0105(14)
O18 0.0715(18) 0.0731(18) 0.0383(14) 0.0015(13) 0.0023(13) 0.0142(15)
C1 0.0302(14) 0.0265(13) 0.0305(14) 0.0109(11) 0.0190(12) 0.0090(11)
C2 0.0307(14) 0.0290(14) 0.0235(13) 0.0066(11) 0.0152(11) 0.0074(11)
C3 0.0374(16) 0.0322(15) 0.0305(15) 0.0110(12) 0.0203(13) 0.0077(13)
C4 0.0401(17) 0.0365(16) 0.0375(16) 0.0125(13) 0.0223(14) 0.0010(13)
C5 0.0345(18) 0.052(2) 0.0500(19) 0.0129(16) 0.0283(16) 0.0025(15)
C6 0.0294(16) 0.0486(18) 0.0382(16) 0.0091(14) 0.0172(13) 0.0104(14)
C7 0.0314(15) 0.0323(15) 0.0298(15) 0.0110(12) 0.0163(12) 0.0088(12)
C8 0.0278(14) 0.0348(15) 0.0246(14) 0.0122(12) 0.0119(12) 0.0023(12)
C9 0.0232(13) 0.0314(14) 0.0254(13) 0.0103(11) 0.0079(11) 0.0038(11)
C10 0.0279(15) 0.0328(15) 0.0313(15) 0.0122(12) 0.0117(12) 0.0074(12)
C11 0.0358(16) 0.0289(14) 0.0281(14) 0.0097(11) 0.0083(12) 0.0084(12)
C12 0.0313(16) 0.0403(17) 0.0372(17) 0.0161(14) 0.0111(13) 0.0000(14)
C13 0.0310(15) 0.0405(16) 0.0325(15) 0.0115(13) 0.0149(12) 0.0071(13)
C14 0.0338(16) 0.0333(16) 0.0327(15) 0.0128(13) 0.0138(13) 0.0097(13)
C15 0.0239(13) 0.0330(14) 0.0294(14) 0.0108(12) 0.0164(12) 0.0131(11)
C16 0.0260(14) 0.0312(14) 0.0297(14) 0.0096(11) 0.0135(11) 0.0123(11)
C17 0.0322(16) 0.0328(15) 0.0276(15) 0.0082(13) 0.0136(13) 0.0100(13)
C18 0.0357(16) 0.0380(16) 0.0386(16) 0.0178(13) 0.0210(13) 0.0167(13)
C19 0.0393(17) 0.0308(16) 0.0429(18) 0.0080(14) 0.0229(14) 0.0114(14)
C20 0.0365(16) 0.0337(16) 0.0295(15) -0.0002(12) 0.0154(13) 0.0061(13)
C21 0.0324(16) 0.0412(17) 0.0302(15) 0.0127(13) 0.0149(13) 0.0104(13)
C22 0.0472(19) 0.0434(18) 0.0388(18) 0.0128(15) 0.0239(15) 0.0183(15)
C23 0.058(2) 0.051(2) 0.049(2) 0.0058(16) 0.0346(18) 0.0151(17)
C24 0.062(2) 0.054(2) 0.0346(18) 0.0011(15) 0.0313(17) -0.0034(17)
C25 0.0492(19) 0.0412(17) 0.0275(15) 0.0043(13) 0.0164(14) -0.0032(15)
C26 0.0367(16) 0.0311(14) 0.0242(14) 0.0082(11) 0.0137(12) -0.0013(12)
C27 0.0347(16) 0.0306(14) 0.0261(14) 0.0103(12) 0.0073(12) 0.0022(12)
C28 0.0501(19) 0.0381(17) 0.0345(17) 0.0175(14) 0.0059(14) 0.0042(15)
C29 0.056(2) 0.046(2) 0.050(2) 0.0262(17) 0.0069(17) 0.0142(17)
C30 0.046(2) 0.0406(18) 0.046(2) 0.0149(15) 0.0045(16) 0.0165(15)
C31 0.0324(16) 0.0389(17) 0.0385(17) 0.0122(14) 0.0094(14) 0.0149(13)
C32 0.082(3) 0.058(2) 0.0280(18) 0.0166(16) 0.0242(18) 0.003(2)
C33 0.087(3) 0.056(2) 0.0303(19) 0.0247(17) 0.0140(19) 0.015(2)

loop_
_geom_bond_atom_site_label_1
_geom_bond_atom_site_label_2
_geom_bond_distance
_geom_bond_site_symmetry_2
_geom_bond_publ_flag
Tb1 O13 2.3360(18) . yes
Tb1 O2 2.344(2) 2 yes
Tb1 O14 2.3564(19) 2 yes
Tb1 O8 2.402(2) . yes
Tb1 O1 2.4436(19) . yes
Tb1 O7 2.481(2) . yes
Tb1 N8 2.500(2) . yes
Tb1 N7 2.574(2) . yes
Tb1 O2 2.779(2) . yes
Tb1 C8 2.783(3) . no
Tb1 C1 2.946(3) . no
N1 O3 1.211(3) . no
N1 O4 1.218(3) . no
N1 C4 1.480(4) . no
N2 O5 1.200(3) . no
N2 O6 1.209(3) . no
N2 C6 1.469(4) . no
N3 O10 1.221(3) . no
N3 O9 1.221(3) . no
N3 C11 1.466(3) . no
N4 O12 1.205(3) . no
N4 O11 1.214(3) . no
N4 C13 1.473(4) . no
N5 O15 1.208(3) . no
N5 O16 1.216(3) . no
N5 C18 1.473(3) . no
N6 O18 1.209(3) . no
N6 O17 1.220(3) . no
N6 C20 1.473(4) . no
N7 C22 1.328(3) . no
N7 C26 1.358(3) . no
N8 C31 1.333(3) . no
N8 C27 1.357(3) . no
O1 C1 1.242(3) . no
O2 C1 1.256(3) . no
O2 Tb1 2.344(2) 2 no
O7 C8 1.251(3) . no
O8 C8 1.267(3) . no
O13 C15 1.256(3) . no
O14 C15 1.247(3) . no
O14 Tb1 2.3565(19) 2 no
C1 C2 1.505(3) . no
C2 C7 1.373(3) . no
C2 C3 1.385(3) . no
C3 C4 1.376(4) . no
C4 C5 1.364(4) . no
C5 C6 1.372(4) . no
C6 C7 1.385(4) . no
C8 C9 1.503(3) . no
C9 C10 1.385(4) . no
C9 C14 1.389(4) . no
C10 C11 1.372(4) . no
C11 C12 1.376(4) . no
C12 C13 1.360(4) . no
C13 C14 1.389(4) . no
C15 C16 1.503(3) . no
C16 C17 1.386(3) . no
C16 C21 1.391(4) . no
C17 C18 1.382(4) . no
C18 C19 1.369(4) . no
C19 C20 1.380(4) . no
C20 C21 1.370(4) . no
C22 C23 1.393(4) . no
C23 C24 1.370(5) . no
C24 C25 1.400(4) . no
C25 C26 1.401(4) . no
C25 C32 1.424(4) . no
C26 C27 1.439(4) . no
C27 C28 1.404(4) . no
C28 C29 1.399(4) . no
C28 C33 1.423(5) . no
C29 C30 1.364(5) . no
C30 C31 1.395(4) . no
C32 C33 1.337(5) . no
